data_7026756
loop_
_publ_author_name
'Zo\'n, Jerzy'
'Kong, Deyuan'
'Gagnon, Kevin'
'Perry, Houston'
'Holliness, LeAnthony'
'Clearfield, Abraham'

_publ_section_title
;
 Supramolecular networks of polymethylphosphonic acid groups bonded to
 aromatic platforms: biphenyldiyl-2,2'-bis(methylphosphonic acid) and
 benzenetriyl-1,3,5-tris(methylphosphonic acid).
;
_journal_issue 45
_journal_name_full 'Dalton transactions (Cambridge, England : 2003)'
_journal_page_first 11008
_journal_page_last 11018
_journal_paper_doi 10.1039/c0dt00676a
_journal_volume 39
_journal_year 2010
_chemical_formula_moiety 'C14 H19 Cu N O10 P3'
_chemical_formula_sum 'C14 H19 Cu N O10 P3'
_chemical_formula_weight 517.75
_chemical_name_systematic
;
?
;
_space_group_IT_number 2
_symmetry_cell_setting triclinic
_symmetry_space_group_name_Hall '-P 1'
_symmetry_space_group_name_H-M 'P -1'
_atom_sites_solution_hydrogens geom
_atom_sites_solution_primary direct
_atom_sites_solution_secondary difmap
_audit_creation_method SHELXL-97
_cell_angle_alpha 80.103(8)
_cell_angle_beta 74.147(5)
_cell_angle_gamma 87.824(6)
_cell_formula_units_Z 2
_cell_length_a 9.7005(11)
_cell_length_b 9.8815(11)
_cell_length_c 10.2554(18)
_cell_measurement_reflns_used 9852
_cell_measurement_temperature 298(2)
_cell_measurement_theta_max 29.338
_cell_measurement_theta_min 2.584
_cell_volume 931.5(2)
_computing_cell_refinement 'SAINT+ ver. 6.2 (Bruker, 2001)'
_computing_data_collection 'APEX2 (Bruker, 2005)'
_computing_data_reduction 'SAINT+ ver. 6.2 (Bruker, 2001)'
_computing_molecular_graphics 'SHELXL-97 (Sheldrick, 2008)'
_computing_publication_material 'SHELXL-97 (Sheldrick, 2008)'
_computing_structure_refinement 'SHELXL-97 (Sheldrick, 2008)'
_computing_structure_solution 'SHELXS-97 (Sheldrick, 2008)'
_diffrn_ambient_temperature 298(2)
_diffrn_measured_fraction_theta_full 0.988
_diffrn_measured_fraction_theta_max 0.988
_diffrn_measurement_device_type 'Bruker SMART APEX II CCD area detector'
_diffrn_measurement_method 'phi and omega scans'
_diffrn_radiation_monochromator graphite
_diffrn_radiation_source 'fine-focus sealed tube'
_diffrn_radiation_type MoK\a
_diffrn_radiation_wavelength 0.71073
_diffrn_reflns_av_R_equivalents 0.0426
_diffrn_reflns_av_sigmaI/netI 0.0294
_diffrn_reflns_limit_h_max 13
_diffrn_reflns_limit_h_min -13
_diffrn_reflns_limit_k_max 13
_diffrn_reflns_limit_k_min -13
_diffrn_reflns_limit_l_max 14
_diffrn_reflns_limit_l_min -14
_diffrn_reflns_number 36212
_diffrn_reflns_theta_full 29.49
_diffrn_reflns_theta_max 29.49
_diffrn_reflns_theta_min 2.09
_exptl_absorpt_coefficient_mu 1.487
_exptl_absorpt_correction_T_max 0.8535
_exptl_absorpt_correction_T_min 0.7356
_exptl_absorpt_correction_type empirical
_exptl_absorpt_process_details 'SADABS (Sheldrick, 2003)'
_exptl_crystal_colour blue-green
_exptl_crystal_density_diffrn 1.846
_exptl_crystal_density_method 'not measured'
_exptl_crystal_description block
_exptl_crystal_F_000 528
_exptl_crystal_size_max 0.22
_exptl_crystal_size_mid 0.13
_exptl_crystal_size_min 0.11
_refine_diff_density_max 0.587
_refine_diff_density_min -0.864
_refine_diff_density_rms 0.137
_refine_ls_extinction_method none
_refine_ls_goodness_of_fit_ref 1.359
_refine_ls_hydrogen_treatment mixed
_refine_ls_matrix_type full
_refine_ls_number_parameters 268
_refine_ls_number_reflns 5133
_refine_ls_number_restraints 0
_refine_ls_restrained_S_all 1.359
_refine_ls_R_factor_all 0.0593
_refine_ls_R_factor_gt 0.0552
_refine_ls_shift/su_max 0.000
_refine_ls_shift/su_mean 0.000
_refine_ls_structure_factor_coef Fsqd
_refine_ls_weighting_details 'calc w=1/[\s^2^(Fo^2^)+(0.0380P)^2^+2.9939P] where P=(Fo^2^+2Fc^2^)/3'
_refine_ls_weighting_scheme calc
_refine_ls_wR_factor_gt 0.1432
_refine_ls_wR_factor_ref 0.1447
_reflns_number_gt 4733
_reflns_number_total 5133
_reflns_threshold_expression >2sigma(I)
_cod_data_source_file c0dt00676a.txt
_cod_data_source_block p-1RT
_cod_database_code 7026756

loop_
_symmetry_equiv_pos_as_xyz
'x, y, z'
'-x, -y, -z'

loop_
_atom_site_label
_atom_site_type_symbol
_atom_site_fract_x
_atom_site_fract_y
_atom_site_fract_z
_atom_site_U_iso_or_equiv
_atom_site_adp_type
_atom_site_occupancy
_atom_site_symmetry_multiplicity
_atom_site_calc_flag
_atom_site_refinement_flags
Cu1 Cu 0.25584(5) 0.84260(4) 0.01413(5) 0.01931(13) Uani 1 1 d .
P2 P 0.35077(11) 1.01936(10) -0.30838(10) 0.0187(2) Uani 1 1 d .
P1 P 0.14314(12) 1.13311(10) 0.07615(10) 0.0210(2) Uani 1 1 d .
P3 P 0.32246(11) 0.59522(10) -0.17214(10) 0.0186(2) Uani 1 1 d .
O1 O 0.2064(3) 0.9966(3) 0.1159(3) 0.0213(6) Uani 1 1 d .
N1 N 0.1651(4) 0.7189(3) 0.1892(3) 0.0197(6) Uani 1 1 d .
O2 O 0.2591(3) 1.2330(3) -0.0268(3) 0.0249(6) Uani 1 1 d .
H2 H 0.2222 1.3069 -0.0469 0.037 Uiso 1 1 calc R
O4 O 0.3451(3) 0.9162(3) -0.4002(3) 0.0257(6) Uani 1 1 d .
O3 O 0.0169(3) 1.1231(3) 0.0155(3) 0.0265(6) Uani 1 1 d .
H3 H -0.0469 1.0756 0.0722 0.040 Uiso 1 1 calc R
O5 O 0.3096(4) 0.9667(3) -0.1577(3) 0.0289(7) Uani 1 1 d .
O6 O 0.5062(3) 1.0816(3) -0.3475(3) 0.0281(6) Uani 1 1 d .
H6 H 0.5315 1.1118 -0.4301 0.042 Uiso 1 1 calc R
C6 C 0.1852(4) 1.2452(4) 0.2975(4) 0.0196(7) Uani 1 1 d .
C7 C 0.2946(4) 1.3419(4) 0.2342(4) 0.0203(7) Uani 1 1 d .
H7 H 0.3055 1.3829 0.1432 0.024 Uiso 1 1 calc R
C4 C -0.0037(4) 0.5429(4) 0.3145(4) 0.0204(7) Uani 1 1 d .
H4 H -0.0756 0.4833 0.3144 0.024 Uiso 1 1 calc R
C3 C 0.0344(4) 0.5463(4) 0.4349(4) 0.0165(7) Uani 1 1 d .
C8 C 0.3877(4) 1.3782(4) 0.3049(4) 0.0196(7) Uani 1 1 d .
C12 C 0.0765(4) 1.2147(4) 0.2251(4) 0.0243(8) Uani 1 1 d .
H12A H 0.0321 1.3004 0.1974 0.029 Uiso 1 1 calc R
H12B H 0.0021 1.1563 0.2909 0.029 Uiso 1 1 calc R
C13 C 0.2357(5) 1.1603(4) -0.3420(4) 0.0257(8) Uani 1 1 d .
H13A H 0.1370 1.1289 -0.3058 0.031 Uiso 1 1 calc R
H13B H 0.2490 1.2319 -0.2925 0.031 Uiso 1 1 calc R
C2 C 0.1397(5) 0.6410(5) 0.4288(4) 0.0284(9) Uani 1 1 d .
H2A H 0.1691 0.6470 0.5067 0.034 Uiso 1 1 calc R
C5 C 0.0655(4) 0.6283(4) 0.1950(4) 0.0217(8) Uani 1 1 d .
H5 H 0.0411 0.6220 0.1146 0.026 Uiso 1 1 calc R
C1 C 0.1999(5) 0.7257(5) 0.3059(4) 0.0286(9) Uani 1 1 d .
H1 H 0.2679 0.7905 0.3038 0.034 Uiso 1 1 calc R
O7 O 0.2765(3) 0.6719(3) -0.2985(3) 0.0265(6) Uani 1 1 d .
H7A H 0.3349 0.7330 -0.3400 0.040 Uiso 1 1 calc R
O8 O 0.3322(4) 0.6833(3) -0.0705(3) 0.0281(6) Uani 1 1 d .
O9 O 0.2096(3) 0.4780(3) -0.1125(4) 0.0341(7) Uani 1 1 d .
C14 C 0.5063(4) 1.4822(4) 0.2333(4) 0.0211(7) Uani 1 1 d .
H14A H 0.5141 1.5421 0.2966 0.025 Uiso 1 1 calc R
H14B H 0.4810 1.5385 0.1560 0.025 Uiso 1 1 calc R
C10 C 0.2605(4) 1.2220(4) -0.4924(4) 0.0208(7) Uani 1 1 d .
C11 C 0.1715(4) 1.1850(4) 0.4338(4) 0.0219(8) Uani 1 1 d .
H11 H 0.1009 1.1184 0.4764 0.026 Uiso 1 1 calc R
C9 C 0.3689(4) 1.3182(4) 0.4423(4) 0.0215(7) Uani 1 1 d .
H9 H 0.4296 1.3429 0.4907 0.026 Uiso 1 1 calc R
O1W O 0.4794(4) 0.8684(4) 0.0743(4) 0.0373(8) Uani 1 1 d .
H1W H 0.474(7) 0.885(7) 0.154(8) 0.056 Uiso 1 1 d .
H2W H 0.567(8) 0.834(7) 0.053(7) 0.056 Uiso 1 1 d .

loop_
_atom_site_aniso_label
_atom_site_aniso_U_11
_atom_site_aniso_U_22
_atom_site_aniso_U_33
_atom_site_aniso_U_23
_atom_site_aniso_U_13
_atom_site_aniso_U_12
Cu1 0.0283(3) 0.0133(2) 0.0121(2) 0.00023(15) 0.00046(17) -0.00243(17)
P2 0.0258(5) 0.0158(4) 0.0123(4) 0.0003(3) -0.0029(4) -0.0022(4)
P1 0.0299(5) 0.0146(4) 0.0185(5) -0.0026(3) -0.0072(4) 0.0031(4)
P3 0.0186(4) 0.0159(4) 0.0211(5) -0.0025(3) -0.0050(4) -0.0016(3)
O1 0.0293(15) 0.0150(12) 0.0195(13) -0.0027(10) -0.0068(11) 0.0030(10)
N1 0.0229(16) 0.0176(14) 0.0150(14) 0.0014(11) -0.0011(12) -0.0035(12)
O2 0.0300(15) 0.0161(12) 0.0242(14) 0.0018(10) -0.0035(12) -0.0005(11)
O4 0.0389(17) 0.0173(13) 0.0175(13) -0.0021(10) -0.0020(12) -0.0038(11)
O3 0.0279(15) 0.0230(14) 0.0330(16) -0.0064(12) -0.0143(13) -0.0014(11)
O5 0.0426(18) 0.0241(14) 0.0143(13) 0.0023(11) -0.0007(12) -0.0047(13)
O6 0.0307(16) 0.0345(16) 0.0175(13) -0.0045(12) -0.0029(12) -0.0064(13)
C6 0.0172(17) 0.0198(17) 0.0225(18) -0.0085(14) -0.0036(14) 0.0015(13)
C7 0.0194(18) 0.0206(17) 0.0187(17) -0.0022(14) -0.0021(14) -0.0004(14)
C4 0.0215(18) 0.0191(17) 0.0192(18) -0.0004(14) -0.0045(14) -0.0045(14)
C3 0.0163(16) 0.0169(16) 0.0146(16) 0.0007(13) -0.0033(13) -0.0012(13)
C8 0.0208(18) 0.0164(16) 0.0210(18) -0.0032(13) -0.0049(14) 0.0017(13)
C12 0.0224(19) 0.0263(19) 0.026(2) -0.0119(16) -0.0054(16) -0.0028(15)
C13 0.033(2) 0.0232(18) 0.0170(18) -0.0007(14) -0.0030(16) 0.0038(16)
C2 0.033(2) 0.033(2) 0.0178(18) 0.0026(16) -0.0060(16) -0.0174(18)
C5 0.028(2) 0.0211(17) 0.0142(16) 0.0004(13) -0.0042(14) -0.0040(15)
C1 0.032(2) 0.032(2) 0.0192(19) 0.0040(16) -0.0042(16) -0.0165(17)
O7 0.0303(15) 0.0229(14) 0.0290(15) 0.0019(11) -0.0156(13) -0.0057(12)
O8 0.0385(17) 0.0226(14) 0.0231(14) -0.0075(11) -0.0068(13) 0.0047(12)
O9 0.0254(16) 0.0241(15) 0.046(2) 0.0044(13) -0.0041(14) -0.0085(12)
C14 0.0219(18) 0.0146(16) 0.0259(19) -0.0044(14) -0.0044(15) -0.0007(13)
C10 0.0227(18) 0.0209(17) 0.0168(17) -0.0011(13) -0.0040(14) 0.0033(14)
C11 0.0201(18) 0.0198(17) 0.0236(19) -0.0034(14) -0.0024(15) 0.0004(14)
C9 0.0220(18) 0.0227(18) 0.0214(18) -0.0042(14) -0.0088(15) 0.0027(14)
O1W 0.0320(18) 0.0397(19) 0.0379(19) -0.0074(15) -0.0047(15) -0.0055(15)

loop_
_atom_type_symbol
_atom_type_description
_atom_type_scat_dispersion_real
_atom_type_scat_dispersion_imag
_atom_type_scat_source
C C 0.0033 0.0016 'International Tables Vol C Tables 4.2.6.8 and 6.1.1.4'
H H 0.0000 0.0000 'International Tables Vol C Tables 4.2.6.8 and 6.1.1.4'
N N 0.0061 0.0033 'International Tables Vol C Tables 4.2.6.8 and 6.1.1.4'
O O 0.0106 0.0060 'International Tables Vol C Tables 4.2.6.8 and 6.1.1.4'
P P 0.1023 0.0942 'International Tables Vol C Tables 4.2.6.8 and 6.1.1.4'
Cu Cu 0.3201 1.2651 'International Tables Vol C Tables 4.2.6.8 and 6.1.1.4'

loop_
_geom_angle_atom_site_label_1
_geom_angle_atom_site_label_2
_geom_angle_atom_site_label_3
_geom_angle
_geom_angle_site_symmetry_1
_geom_angle_site_symmetry_3
O5 Cu1 O8 93.01(13) . .
O5 Cu1 O1 91.17(12) . .
O8 Cu1 O1 169.76(13) . .
O5 Cu1 N1 169.92(14) . .
O8 Cu1 N1 90.01(13) . .
O1 Cu1 N1 87.47(12) . .
O5 P2 O4 116.12(17) . .
O5 P2 O6 107.44(18) . .
O4 P2 O6 109.73(17) . .
O5 P2 C13 108.37(19) . .
O4 P2 C13 108.57(19) . .
O6 P2 C13 106.16(19) . .
O1 P1 O3 113.47(17) . .
O1 P1 O2 111.18(17) . .
O3 P1 O2 109.45(17) . .
O1 P1 C12 109.97(19) . .
O3 P1 C12 106.59(19) . .
O2 P1 C12 105.80(18) . .
O8 P3 O9 113.65(19) . .
O8 P3 O7 114.60(17) . .
O9 P3 O7 103.06(18) . .
O8 P3 C14 109.25(19) . 2_675
O9 P3 C14 107.68(18) . 2_675
O7 P3 C14 108.18(19) . 2_675
P1 O1 Cu1 129.60(17) . .
C5 N1 C1 117.6(3) . .
C5 N1 Cu1 120.7(3) . .
C1 N1 Cu1 121.6(3) . .
P2 O5 Cu1 160.9(2) . .
C11 C6 C7 118.3(4) . .
C11 C6 C12 120.4(4) . .
C7 C6 C12 121.2(4) . .
C8 C7 C6 121.2(4) . .
C5 C4 C3 119.7(4) . .
C2 C3 C4 117.1(3) . .
C2 C3 C3 121.3(4) . 2_566
C4 C3 C3 121.6(4) . 2_566
C7 C8 C9 119.1(4) . .
C7 C8 C14 120.1(3) . .
C9 C8 C14 120.9(4) . .
C6 C12 P1 116.4(3) . .
C10 C13 P2 114.8(3) . .
C3 C2 C1 119.3(4) . .
N1 C5 C4 123.1(4) . .
N1 C1 C2 123.1(4) . .
P3 O8 Cu1 145.9(2) . .
C8 C14 P3 113.2(3) . 2_675
C11 C10 C9 119.0(4) 1_554 1_554
C11 C10 C13 119.8(4) 1_554 .
C9 C10 C13 121.1(4) 1_554 .
C10 C11 C6 121.7(4) 1_556 .
C10 C9 C8 120.7(4) 1_556 .

loop_
_geom_bond_atom_site_label_1
_geom_bond_atom_site_label_2
_geom_bond_distance
_geom_bond_site_symmetry_2
Cu1 O5 1.920(3) .
Cu1 O8 1.952(3) .
Cu1 O1 1.963(3) .
Cu1 N1 1.989(3) .
P2 O5 1.490(3) .
P2 O4 1.513(3) .
P2 O6 1.571(3) .
P2 C13 1.798(4) .
P1 O1 1.499(3) .
P1 O3 1.530(3) .
P1 O2 1.560(3) .
P1 C12 1.802(4) .
P3 O8 1.491(3) .
P3 O9 1.550(3) .
P3 O7 1.551(3) .
P3 C14 1.800(4) 2_675
N1 C5 1.325(5) .
N1 C1 1.341(5) .
C6 C11 1.394(6) .
C6 C7 1.396(5) .
C6 C12 1.511(5) .
C7 C8 1.394(6) .
C4 C5 1.379(5) .
C4 C3 1.389(5) .
C3 C2 1.392(5) .
C3 C3 1.484(7) 2_566
C8 C9 1.397(5) .
C8 C14 1.512(5) .
C13 C10 1.515(5) .
C2 C1 1.379(5) .
C14 P3 1.800(4) 2_675
C10 C11 1.388(6) 1_554
C10 C9 1.389(5) 1_554
C11 C10 1.388(6) 1_556
C9 C10 1.389(5) 1_556
